data_7130498
loop_
_publ_author_name
'Settipalli, Poorna Chandrasekhar'
'Shaik, Anwar'

_publ_section_title
;
 A Triple Cascade Approach Towards Diastereoselective Synthesis of Spiro
 trans-decalinol Scaffolds
;
_journal_name_full 'Chemical Communications'
_journal_paper_doi 10.1039/D2CC03562F
_journal_year 2022
_chemical_absolute_configuration syn
_chemical_formula_moiety 'C30 H27 N O5'
_chemical_formula_sum 'C30 H27 N O5'
_chemical_formula_weight 481.52
_space_group_crystal_system orthorhombic
_space_group_IT_number 19
_space_group_name_Hall 'P 2ac 2ab'
_space_group_name_H-M_alt 'P 21 21 21'
_atom_sites_solution_hydrogens mixed
_audit_creation_method SHELXL-2018/3
_audit_update_record
;
2021-12-28 deposited with the CCDC.	2022-08-08 downloaded from the CCDC.
;
_cell_angle_alpha 90
_cell_angle_beta 90
_cell_angle_gamma 90
_cell_formula_units_Z 8
_cell_length_a 12.039(2)
_cell_length_b 18.483(3)
_cell_length_c 22.273(4)
_cell_measurement_reflns_used 9991
_cell_measurement_temperature 100(2)
_cell_measurement_theta_max 30.3005
_cell_measurement_theta_min 2.207
_cell_volume 4956.1(15)
_computing_cell_refinement '<i>SAINT</i> (Bruker, 2016)'
_computing_data_collection '<i>APEX3</i> (Bruker, 2016)'
_computing_data_reduction 'Bruker SAINT'
_computing_structure_refinement 'SHELXL-2018/3 (Sheldrick, 2018)'
_computing_structure_solution '<i>SHELXT</i> (Sheldrick, 2015)'
_diffrn_ambient_temperature 100(2)
_diffrn_measured_fraction_theta_full 0.999
_diffrn_measured_fraction_theta_max 0.999
_diffrn_measurement_device_type 'Bruker D8 QUEST PHOTON-100'
_diffrn_measurement_method '\w and \f'
_diffrn_radiation_type MoK\a
_diffrn_radiation_wavelength 0.71073
_diffrn_reflns_av_R_equivalents 0.1113
_diffrn_reflns_av_unetI/netI 0.0971
_diffrn_reflns_Laue_measured_fraction_full 0.999
_diffrn_reflns_Laue_measured_fraction_max 0.999
_diffrn_reflns_limit_h_max 14
_diffrn_reflns_limit_h_min -14
_diffrn_reflns_limit_k_max 22
_diffrn_reflns_limit_k_min -22
_diffrn_reflns_limit_l_max 27
_diffrn_reflns_limit_l_min -24
_diffrn_reflns_number 54146
_diffrn_reflns_point_group_measured_fraction_full 0.999
_diffrn_reflns_point_group_measured_fraction_max 0.999
_diffrn_reflns_theta_full 25.242
_diffrn_reflns_theta_max 25.998
_diffrn_reflns_theta_min 2.216
_diffrn_source microfocus
_exptl_absorpt_coefficient_mu 0.088
_exptl_absorpt_correction_T_max 0.7461
_exptl_absorpt_correction_T_min 0.4627
_exptl_absorpt_correction_type multi-scan
_exptl_absorpt_process_details
;
 SADABS 2016/2: Krause, L., Herbst-Irmer, R., Sheldrick G.M. & Stalke D.,
 J. Appl. Cryst. 48 (2015) 3-10
;
_exptl_crystal_density_diffrn 1.291
_exptl_crystal_description BLOCK
_exptl_crystal_F_000 2032
_exptl_crystal_size_max 0.340
_exptl_crystal_size_mid 0.320
_exptl_crystal_size_min 0.250
_refine_diff_density_max 0.214
_refine_diff_density_min -0.261
_refine_diff_density_rms 0.053
_refine_ls_abs_structure_details
;
 Flack x determined using 2330 quotients [(I+)-(I-)]/[(I+)+(I-)]
 (Parsons, Flack and Wagner, Acta Cryst. B69 (2013) 249-259).
;
_refine_ls_abs_structure_Flack -0.7(6)
_refine_ls_extinction_method none
_refine_ls_goodness_of_fit_ref 1.005
_refine_ls_hydrogen_treatment mixed
_refine_ls_matrix_type full
_refine_ls_number_parameters 655
_refine_ls_number_reflns 9740
_refine_ls_number_restraints 0
_refine_ls_restrained_S_all 1.005
_refine_ls_R_factor_all 0.0836
_refine_ls_R_factor_gt 0.0543
_refine_ls_shift/su_max 0.000
_refine_ls_shift/su_mean 0.000
_refine_ls_structure_factor_coef Fsqd
_refine_ls_weighting_details 'w=1/[\s^2^(Fo^2^)+(0.0420P)^2^] where P=(Fo^2^+2Fc^2^)/3'
_refine_ls_weighting_scheme calc
_refine_ls_wR_factor_gt 0.0989
_refine_ls_wR_factor_ref 0.1100
_reflns_Friedel_coverage 0.807
_reflns_Friedel_fraction_full 1.000
_reflns_Friedel_fraction_max 1.000
_reflns_number_gt 7146
_reflns_number_total 9740
_reflns_threshold_expression 'I > 2\s(I)'
_cod_data_source_file d2cc03562f2.cif
_cod_data_source_block KB05_0m
_cod_original_cell_volume 4956.2(15)
_cod_database_code 7130498
_shelx_shelxl_version_number 2018/3
_shelx_space_group_comment
;
The symmetry employed for this shelxl refinement is uniquely defined
by the following loop, which should always be used as a source of
symmetry information in preference to the above space-group names.
They are only intended as comments.
;
_shelx_estimated_absorpt_t_min 0.971
_shelx_estimated_absorpt_t_max 0.978

loop_
_space_group_symop_operation_xyz
'x, y, z'
'x+1/2, -y+1/2, -z'
'-x, y+1/2, -z+1/2'
'-x+1/2, -y, z+1/2'

loop_
_atom_site_label
_atom_site_type_symbol
_atom_site_fract_x
_atom_site_fract_y
_atom_site_fract_z
_atom_site_U_iso_or_equiv
_atom_site_adp_type
_atom_site_occupancy
_atom_site_site_symmetry_order
_atom_site_calc_flag
_atom_site_refinement_flags_posn
_atom_site_refinement_flags_adp
_atom_site_refinement_flags_occupancy
_atom_site_disorder_assembly
_atom_site_disorder_group
O1A O 0.1973(2) 0.41916(12) 0.65480(10) 0.0209(6) Uani 1 1 d . . . . .
O2A O 0.5523(2) 0.37642(13) 0.56910(11) 0.0253(6) Uani 1 1 d . . . . .
O3A O 0.5635(2) 0.42174(13) 0.69483(11) 0.0214(6) Uani 1 1 d . . . . .
O4A O 0.4849(2) 0.64370(12) 0.64759(11) 0.0221(6) Uani 1 1 d . . . . .
O5A O 0.3094(2) 0.66620(13) 0.63719(12) 0.0287(7) Uani 1 1 d . . . . .
N1A N 0.3869(3) 0.62525(16) 0.64853(13) 0.0201(7) Uani 1 1 d . . . . .
C1A C 0.2760(3) 0.39330(18) 0.62766(16) 0.0172(9) Uani 1 1 d . . . . .
C2A C 0.2696(3) 0.33107(17) 0.58534(15) 0.0159(8) Uani 1 1 d . . . . .
C3A C 0.1789(3) 0.28853(18) 0.57137(16) 0.0192(9) Uani 1 1 d . . . . .
H3A H 0.108187 0.297637 0.588677 0.023 Uiso 1 1 calc R U . . .
C4A C 0.1946(3) 0.23195(19) 0.53113(16) 0.0237(9) Uani 1 1 d . . . . .
H4A H 0.133974 0.201391 0.521049 0.028 Uiso 1 1 calc R U . . .
C5A C 0.2980(3) 0.21970(19) 0.50557(17) 0.0228(9) Uani 1 1 d . . . . .
H5A H 0.306589 0.180950 0.477943 0.027 Uiso 1 1 calc R U . . .
C6A C 0.3890(3) 0.26246(19) 0.51926(16) 0.0223(9) Uani 1 1 d . . . . .
H6A H 0.459492 0.253681 0.501497 0.027 Uiso 1 1 calc R U . . .
C7A C 0.3736(3) 0.31898(18) 0.56011(15) 0.0177(9) Uani 1 1 d . . . . .
C8A C 0.4550(3) 0.37165(18) 0.58377(16) 0.0191(9) Uani 1 1 d . . . . .
C9A C 0.3974(3) 0.41862(18) 0.63158(15) 0.0170(8) Uani 1 1 d . . . . .
C10A C 0.4149(3) 0.49980(17) 0.61604(15) 0.0172(9) Uani 1 1 d . . . . .
H10A H 0.496564 0.509041 0.618766 0.021 Uiso 1 1 calc R U . . .
C11A C 0.3805(3) 0.51884(18) 0.55218(16) 0.0179(9) Uani 1 1 d . . . . .
C12A C 0.2700(3) 0.52102(18) 0.53412(16) 0.0227(9) Uani 1 1 d . . . . .
H12A H 0.212563 0.512325 0.562482 0.027 Uiso 1 1 calc R U . . .
C13A C 0.2432(4) 0.53594(19) 0.47444(17) 0.0270(10) Uani 1 1 d . . . . .
H13A H 0.167528 0.537184 0.462311 0.032 Uiso 1 1 calc R U . . .
C14A C 0.3259(4) 0.5489(2) 0.43292(17) 0.0327(11) Uani 1 1 d . . . . .
H14A H 0.307588 0.558221 0.392156 0.039 Uiso 1 1 calc R U . . .
C15A C 0.4352(4) 0.5483(3) 0.45102(18) 0.0445(13) Uani 1 1 d . . . . .
H15A H 0.492486 0.557886 0.422818 0.053 Uiso 1 1 calc R U . . .
C16A C 0.4616(4) 0.5337(2) 0.51010(17) 0.0340(11) Uani 1 1 d . . . . .
H16A H 0.537330 0.533827 0.522081 0.041 Uiso 1 1 calc R U . . .
C17A C 0.3600(3) 0.54699(17) 0.66410(15) 0.0173(9) Uani 1 1 d . . . . .
H17A H 0.277738 0.539489 0.663538 0.021 Uiso 1 1 calc R U . . .
C18A C 0.4057(3) 0.53195(18) 0.72755(15) 0.0185(9) Uani 1 1 d . . . . .
H18A H 0.486384 0.544741 0.727968 0.022 Uiso 1 1 calc R U . . .
C19A C 0.3464(3) 0.57946(19) 0.77344(15) 0.0209(9) Uani 1 1 d . . . . .
C20A C 0.4028(4) 0.63398(19) 0.80344(16) 0.0258(10) Uani 1 1 d . . . . .
H20A H 0.478541 0.643103 0.794221 0.031 Uiso 1 1 calc R U . . .
C21A C 0.3493(4) 0.6756(2) 0.84703(18) 0.0348(11) Uani 1 1 d . . . . .
H21A H 0.388568 0.713212 0.866930 0.042 Uiso 1 1 calc R U . . .
C22A C 0.2407(4) 0.6624(2) 0.86117(18) 0.0366(12) Uani 1 1 d . . . . .
H22A H 0.204914 0.690266 0.891342 0.044 Uiso 1 1 calc R U . . .
C23A C 0.1833(4) 0.6088(2) 0.83164(19) 0.0365(11) Uani 1 1 d . . . . .
H23A H 0.107784 0.599651 0.841329 0.044 Uiso 1 1 calc R U . . .
C24A C 0.2359(4) 0.5680(2) 0.78773(17) 0.0300(10) Uani 1 1 d . . . . .
H24A H 0.195284 0.531587 0.767111 0.036 Uiso 1 1 calc R U . . .
C25A C 0.3944(3) 0.45045(17) 0.74287(15) 0.0170(8) Uani 1 1 d . . . . .
H25A H 0.313486 0.438432 0.744146 0.020 Uiso 1 1 calc R U . . .
C26A C 0.4436(3) 0.43452(19) 0.80521(15) 0.0243(9) Uani 1 1 d . . . . .
H26A H 0.523325 0.447671 0.805450 0.029 Uiso 1 1 calc R U . . .
H26B H 0.405411 0.464644 0.835612 0.029 Uiso 1 1 calc R U . . .
C27A C 0.4311(4) 0.3544(2) 0.82196(17) 0.0294(10) Uani 1 1 d . . . . .
H27A H 0.468373 0.345233 0.860847 0.035 Uiso 1 1 calc R U . . .
H27B H 0.351321 0.342636 0.826703 0.035 Uiso 1 1 calc R U . . .
C28A C 0.4816(3) 0.30559(19) 0.77391(16) 0.0280(10) Uani 1 1 d . . . . .
H28A H 0.466024 0.254396 0.783916 0.034 Uiso 1 1 calc R U . . .
H28B H 0.563199 0.312201 0.773373 0.034 Uiso 1 1 calc R U . . .
C29A C 0.4346(3) 0.32268(18) 0.71184(15) 0.0222(9) Uani 1 1 d . . . . .
H29A H 0.354622 0.310217 0.711090 0.027 Uiso 1 1 calc R U . . .
H29B H 0.472648 0.292289 0.681571 0.027 Uiso 1 1 calc R U . . .
C30A C 0.4487(3) 0.40267(18) 0.69487(15) 0.0179(8) Uani 1 1 d . . . . .
H3OA H 0.595(3) 0.399(2) 0.6684(16) 0.027 Uiso 1 1 d . U . . .
O1B O 1.0604(2) 0.56105(13) 0.64050(10) 0.0208(6) Uani 1 1 d . . . . .
O2B O 0.7018(2) 0.62484(13) 0.56974(11) 0.0250(6) Uani 1 1 d . . . . .
O3B O 0.7003(2) 0.57754(13) 0.69148(11) 0.0213(6) Uani 1 1 d . . . . .
O4B O 0.7549(2) 0.34825(13) 0.64160(11) 0.0249(6) Uani 1 1 d . . . . .
O5B O 0.9285(2) 0.32036(13) 0.63598(11) 0.0281(7) Uani 1 1 d . . . . .
N1B N 0.8533(3) 0.36367(15) 0.64437(13) 0.0185(7) Uani 1 1 d . . . . .
C1B C 0.9827(3) 0.58783(18) 0.61337(15) 0.0162(8) Uani 1 1 d . . . . .
C2B C 0.9925(3) 0.64123(17) 0.56373(15) 0.0175(9) Uani 1 1 d . . . . .
C3B C 1.0876(3) 0.67220(18) 0.53961(16) 0.0212(9) Uani 1 1 d . . . . .
H3B H 1.159264 0.660951 0.554833 0.025 Uiso 1 1 calc R U . . .
C4B C 1.0737(4) 0.7202(2) 0.49246(17) 0.0283(10) Uani 1 1 d . . . . .
H4B H 1.137295 0.742300 0.475121 0.034 Uiso 1 1 calc R U . . .
C5B C 0.9690(4) 0.7369(2) 0.46976(17) 0.0279(10) Uani 1 1 d . . . . .
H5B H 0.962440 0.770092 0.437415 0.034 Uiso 1 1 calc R U . . .
C6B C 0.8742(4) 0.70562(19) 0.49375(17) 0.0261(10) Uani 1 1 d . . . . .
H6B H 0.802667 0.716615 0.478198 0.031 Uiso 1 1 calc R U . . .
C7B C 0.8873(3) 0.65740(18) 0.54158(15) 0.0182(9) Uani 1 1 d . . . . .
C8B C 0.8020(4) 0.61853(18) 0.57612(16) 0.0189(9) Uani 1 1 d . . . . .
C9B C 0.8589(3) 0.57077(18) 0.62306(15) 0.0176(9) Uani 1 1 d . . . . .
C10B C 0.8322(3) 0.48931(17) 0.60924(15) 0.0156(8) Uani 1 1 d . . . . .
H10B H 0.749865 0.483090 0.612086 0.019 Uiso 1 1 calc R U . . .
C11B C 0.8669(3) 0.46840(19) 0.54545(16) 0.0181(9) Uani 1 1 d . . . . .
C12B C 0.9718(3) 0.44396(18) 0.53113(16) 0.0213(9) Uani 1 1 d . . . . .
H12B H 1.025757 0.438521 0.561908 0.026 Uiso 1 1 calc R U . . .
C13B C 0.9996(3) 0.42707(19) 0.47178(16) 0.0273(10) Uani 1 1 d . . . . .
H13B H 1.071585 0.409230 0.462451 0.033 Uiso 1 1 calc R U . . .
C14B C 0.9217(4) 0.4365(2) 0.42673(18) 0.0367(12) Uani 1 1 d . . . . .
H14B H 0.940594 0.426235 0.386203 0.044 Uiso 1 1 calc R U . . .
C15B C 0.8165(4) 0.4609(2) 0.44090(18) 0.0372(12) Uani 1 1 d . . . . .
H15B H 0.762773 0.467219 0.410118 0.045 Uiso 1 1 calc R U . . .
C16B C 0.7894(4) 0.4762(2) 0.50003(17) 0.0287(10) Uani 1 1 d . . . . .
H16B H 0.716477 0.492179 0.509517 0.034 Uiso 1 1 calc R U . . .
C17B C 0.8849(3) 0.44186(17) 0.65784(15) 0.0161(8) Uani 1 1 d . . . . .
H17B H 0.967572 0.447056 0.656271 0.019 Uiso 1 1 calc R U . . .
C18B C 0.8435(3) 0.46059(18) 0.72131(15) 0.0175(9) Uani 1 1 d . . . . .
H18B H 0.760965 0.454800 0.721876 0.021 Uiso 1 1 calc R U . . .
C19B C 0.8922(3) 0.40895(18) 0.76687(15) 0.0184(9) Uani 1 1 d . . . . .
C20B C 1.0062(3) 0.39903(18) 0.77210(16) 0.0204(9) Uani 1 1 d . . . . .
H20B H 1.054776 0.425533 0.746679 0.025 Uiso 1 1 calc R U . . .
C21B C 1.0504(4) 0.35135(19) 0.81358(16) 0.0265(10) Uani 1 1 d . . . . .
H21B H 1.128506 0.344812 0.816176 0.032 Uiso 1 1 calc R U . . .
C22B C 0.9798(4) 0.3130(2) 0.85149(18) 0.0331(11) Uani 1 1 d . . . . .
H22B H 1.009809 0.280796 0.880535 0.040 Uiso 1 1 calc R U . . .
C23B C 0.8668(4) 0.3217(2) 0.84687(18) 0.0340(11) Uani 1 1 d . . . . .
H23B H 0.818795 0.295099 0.872501 0.041 Uiso 1 1 calc R U . . .
C24B C 0.8223(3) 0.3694(2) 0.80479(17) 0.0260(10) Uani 1 1 d . . . . .
H24B H 0.744070 0.375033 0.801842 0.031 Uiso 1 1 calc R U . . .
C25B C 0.8705(3) 0.54041(18) 0.73494(15) 0.0166(8) Uani 1 1 d . . . . .
H25B H 0.952935 0.546803 0.733054 0.020 Uiso 1 1 calc R U . . .
C26B C 0.8314(3) 0.56154(19) 0.79791(15) 0.0226(9) Uani 1 1 d . . . . .
H26C H 0.869598 0.530818 0.827878 0.027 Uiso 1 1 calc R U . . .
H26D H 0.750592 0.552329 0.801275 0.027 Uiso 1 1 calc R U . . .
C27B C 0.8545(4) 0.64122(19) 0.81206(16) 0.0271(10) Uani 1 1 d . . . . .
H27C H 0.823299 0.653279 0.851960 0.033 Uiso 1 1 calc R U . . .
H27D H 0.935696 0.649349 0.813590 0.033 Uiso 1 1 calc R U . . .
C28B C 0.8034(3) 0.69047(19) 0.76485(16) 0.0247(9) Uani 1 1 d . . . . .
H28C H 0.721389 0.686847 0.766774 0.030 Uiso 1 1 calc R U . . .
H28D H 0.824291 0.741254 0.773308 0.030 Uiso 1 1 calc R U . . .
C29B C 0.8426(3) 0.66986(18) 0.70228(15) 0.0208(9) Uani 1 1 d . . . . .
H29C H 0.923750 0.677907 0.699346 0.025 Uiso 1 1 calc R U . . .
H29D H 0.805884 0.701457 0.672387 0.025 Uiso 1 1 calc R U . . .
C30B C 0.8169(3) 0.59087(19) 0.68766(15) 0.0180(9) Uani 1 1 d . . . . .
H3OB H 0.664(3) 0.597(2) 0.6636(16) 0.027 Uiso 1 1 d . U . . .

loop_
_atom_site_aniso_label
_atom_site_aniso_U_11
_atom_site_aniso_U_22
_atom_site_aniso_U_33
_atom_site_aniso_U_23
_atom_site_aniso_U_13
_atom_site_aniso_U_12
O1A 0.0186(16) 0.0193(14) 0.0248(14) -0.0017(12) 0.0033(13) 0.0013(12)
O2A 0.0155(17) 0.0277(15) 0.0326(15) -0.0037(12) 0.0022(13) 0.0006(13)
O3A 0.0163(17) 0.0199(14) 0.0281(15) -0.0031(12) 0.0007(13) -0.0007(12)
O4A 0.0190(16) 0.0176(13) 0.0297(15) 0.0018(11) -0.0024(13) -0.0034(12)
O5A 0.0247(17) 0.0202(14) 0.0413(17) 0.0039(13) -0.0056(14) 0.0071(13)
N1A 0.021(2) 0.0174(16) 0.0218(17) -0.0008(14) -0.0013(16) 0.0006(16)
C1A 0.017(2) 0.0119(18) 0.022(2) 0.0053(16) -0.0020(18) 0.0008(17)
C2A 0.015(2) 0.0125(18) 0.021(2) -0.0003(16) -0.0004(17) 0.0008(17)
C3A 0.016(2) 0.0174(19) 0.024(2) 0.0022(17) 0.0012(18) 0.0015(17)
C4A 0.023(3) 0.0176(19) 0.030(2) -0.0041(17) -0.010(2) -0.0006(18)
C5A 0.027(3) 0.0193(19) 0.023(2) -0.0037(17) 0.001(2) -0.0008(19)
C6A 0.022(2) 0.021(2) 0.024(2) -0.0039(17) 0.0058(19) 0.0048(19)
C7A 0.019(2) 0.0140(18) 0.0204(19) 0.0003(16) -0.0001(18) 0.0029(17)
C8A 0.020(3) 0.0163(19) 0.021(2) 0.0028(16) -0.0028(18) 0.0016(18)
C9A 0.019(2) 0.0124(18) 0.0197(19) -0.0019(16) 0.0001(17) -0.0025(17)
C10A 0.016(2) 0.0127(18) 0.023(2) 0.0004(16) -0.0017(17) -0.0024(16)
C11A 0.018(2) 0.0164(18) 0.019(2) -0.0012(16) -0.0002(18) -0.0020(18)
C12A 0.023(3) 0.024(2) 0.021(2) 0.0039(17) 0.0040(19) -0.0018(19)
C13A 0.023(3) 0.029(2) 0.029(2) 0.0038(19) -0.004(2) -0.004(2)
C14A 0.037(3) 0.042(3) 0.019(2) 0.0036(19) 0.000(2) 0.005(2)
C15A 0.030(3) 0.074(3) 0.030(2) 0.016(2) 0.010(2) 0.005(3)
C16A 0.020(3) 0.052(3) 0.030(2) 0.011(2) 0.000(2) 0.008(2)
C17A 0.020(2) 0.0115(18) 0.0210(19) 0.0017(16) -0.0015(17) -0.0021(16)
C18A 0.018(2) 0.0131(18) 0.024(2) -0.0004(16) -0.0013(18) 0.0020(17)
C19A 0.024(3) 0.019(2) 0.0191(19) 0.0038(17) -0.0017(18) 0.0038(19)
C20A 0.035(3) 0.017(2) 0.025(2) 0.0000(18) -0.0007(19) 0.0006(19)
C21A 0.048(3) 0.023(2) 0.034(2) -0.0071(19) 0.001(2) -0.004(2)
C22A 0.058(4) 0.022(2) 0.030(2) -0.0033(19) 0.008(2) 0.012(2)
C23A 0.031(3) 0.035(2) 0.043(3) 0.000(2) 0.009(2) 0.010(2)
C24A 0.026(3) 0.027(2) 0.037(2) -0.0056(19) 0.000(2) 0.002(2)
C25A 0.016(2) 0.0139(18) 0.0209(19) 0.0005(16) -0.0007(17) -0.0002(16)
C26A 0.029(3) 0.0204(19) 0.023(2) -0.0017(17) -0.0030(19) 0.0019(18)
C27A 0.037(3) 0.026(2) 0.026(2) 0.0063(18) -0.001(2) 0.000(2)
C28A 0.031(3) 0.019(2) 0.034(2) 0.0053(18) -0.006(2) 0.0025(19)
C29A 0.024(2) 0.0138(18) 0.029(2) 0.0017(16) -0.0009(19) 0.0005(18)
C30A 0.014(2) 0.0165(18) 0.023(2) 0.0010(16) 0.0000(18) -0.0019(17)
O1B 0.0196(16) 0.0203(13) 0.0223(13) 0.0018(11) -0.0013(13) 0.0011(12)
O2B 0.0187(17) 0.0277(15) 0.0287(15) 0.0068(12) 0.0004(13) 0.0034(13)
O3B 0.0154(16) 0.0246(15) 0.0240(14) 0.0025(12) 0.0016(12) 0.0031(13)
O4B 0.0171(16) 0.0214(14) 0.0361(15) -0.0041(12) 0.0020(14) -0.0020(13)
O5B 0.0249(18) 0.0161(13) 0.0432(17) -0.0047(13) 0.0077(14) 0.0032(13)
N1B 0.018(2) 0.0156(16) 0.0216(17) 0.0027(14) 0.0003(15) 0.0003(15)
C1B 0.015(2) 0.0134(18) 0.0198(19) -0.0016(16) -0.0017(17) 0.0014(17)
C2B 0.020(2) 0.0122(17) 0.0202(19) -0.0005(16) 0.0027(18) 0.0006(18)
C3B 0.023(2) 0.0153(19) 0.026(2) -0.0002(17) -0.0016(18) -0.0023(18)
C4B 0.034(3) 0.025(2) 0.026(2) 0.0068(18) 0.004(2) -0.008(2)
C5B 0.031(3) 0.024(2) 0.028(2) 0.0114(19) 0.003(2) 0.001(2)
C6B 0.029(3) 0.022(2) 0.027(2) 0.0041(18) -0.003(2) 0.005(2)
C7B 0.021(2) 0.0144(18) 0.0189(19) 0.0002(16) 0.0025(18) 0.0021(17)
C8B 0.022(3) 0.0135(18) 0.021(2) -0.0024(16) 0.0015(19) 0.0029(18)
C9B 0.019(2) 0.0149(19) 0.0192(19) -0.0006(16) 0.0007(17) -0.0012(17)
C10B 0.015(2) 0.0131(18) 0.0189(19) 0.0012(15) -0.0017(17) -0.0002(16)
C11B 0.021(2) 0.0143(18) 0.0192(19) 0.0014(16) -0.0030(18) -0.0053(18)
C12B 0.021(2) 0.0176(19) 0.026(2) -0.0018(17) 0.0007(19) -0.0062(18)
C13B 0.028(3) 0.026(2) 0.029(2) -0.0071(18) 0.011(2) -0.006(2)
C14B 0.054(4) 0.034(2) 0.023(2) -0.003(2) 0.009(2) -0.007(2)
C15B 0.053(3) 0.035(2) 0.023(2) -0.0018(19) -0.008(2) 0.001(2)
C16B 0.031(3) 0.030(2) 0.026(2) -0.0029(19) -0.004(2) 0.002(2)
C17B 0.016(2) 0.0121(17) 0.0206(19) -0.0011(16) -0.0003(17) -0.0013(16)
C18B 0.016(2) 0.0170(19) 0.0193(19) 0.0024(16) 0.0001(17) -0.0015(16)
C19B 0.023(2) 0.0110(18) 0.0212(19) -0.0010(16) 0.0027(18) -0.0002(18)
C20B 0.021(2) 0.0157(18) 0.025(2) 0.0009(16) 0.0006(19) 0.0002(18)
C21B 0.031(3) 0.021(2) 0.027(2) -0.0004(18) -0.004(2) 0.007(2)
C22B 0.048(3) 0.021(2) 0.031(2) 0.0097(19) -0.004(2) 0.007(2)
C23B 0.044(3) 0.024(2) 0.033(2) 0.013(2) 0.007(2) -0.002(2)
C24B 0.019(2) 0.025(2) 0.034(2) 0.0048(19) 0.0008(19) -0.0024(19)
C25B 0.014(2) 0.0166(19) 0.0188(19) -0.0025(16) 0.0036(17) -0.0014(16)
C26B 0.030(3) 0.020(2) 0.0176(19) -0.0009(17) 0.0057(18) 0.0038(18)
C27B 0.037(3) 0.023(2) 0.021(2) -0.0035(18) 0.003(2) 0.004(2)
C28B 0.031(3) 0.0173(19) 0.026(2) -0.0019(17) 0.000(2) 0.0042(19)
C29B 0.023(2) 0.0140(19) 0.025(2) -0.0017(17) 0.0014(18) 0.0029(17)
C30B 0.014(2) 0.0180(19) 0.0215(19) 0.0002(16) -0.0006(17) 0.0022(17)

loop_
_atom_type_symbol
_atom_type_description
_atom_type_scat_dispersion_real
_atom_type_scat_dispersion_imag
_atom_type_scat_source
C C 0.0033 0.0016 'International Tables Vol C Tables 4.2.6.8 and 6.1.1.4'
H H 0.0000 0.0000 'International Tables Vol C Tables 4.2.6.8 and 6.1.1.4'
N N 0.0061 0.0033 'International Tables Vol C Tables 4.2.6.8 and 6.1.1.4'
O O 0.0106 0.0060 'International Tables Vol C Tables 4.2.6.8 and 6.1.1.4'

loop_
_geom_angle_atom_site_label_1
_geom_angle_atom_site_label_2
_geom_angle_atom_site_label_3
_geom_angle
_geom_angle_site_symmetry_1
_geom_angle_site_symmetry_3
_geom_angle_publ_flag
O5A N1A O4A 123.8(3) . . ?
O5A N1A C17A 118.1(3) . . ?
O4A N1A C17A 118.2(3) . . ?
O1A C1A C2A 125.1(3) . . ?
O1A C1A C9A 126.2(3) . . ?
C2A C1A C9A 108.7(3) . . ?
C3A C2A C7A 122.0(3) . . ?
C3A C2A C1A 128.6(3) . . ?
C7A C2A C1A 109.5(3) . . ?
C2A C3A C4A 117.8(3) . . ?
C5A C4A C3A 120.6(4) . . ?
C6A C5A C4A 121.8(3) . . ?
C5A C6A C7A 117.7(4) . . ?
C2A C7A C6A 120.2(3) . . ?
C2A C7A C8A 110.3(3) . . ?
C6A C7A C8A 129.5(4) . . ?
O2A C8A C7A 126.1(3) . . ?
O2A C8A C9A 125.3(3) . . ?
C7A C8A C9A 108.6(3) . . ?
C1A C9A C8A 102.6(3) . . ?
C1A C9A C10A 114.2(3) . . ?
C8A C9A C10A 109.2(3) . . ?
C1A C9A C30A 111.6(3) . . ?
C8A C9A C30A 109.8(3) . . ?
C10A C9A C30A 109.2(3) . . ?
C11A C10A C17A 113.8(3) . . ?
C11A C10A C9A 113.2(3) . . ?
C17A C10A C9A 109.6(3) . . ?
C16A C11A C12A 118.3(3) . . ?
C16A C11A C10A 119.2(3) . . ?
C12A C11A C10A 122.5(3) . . ?
C11A C12A C13A 120.2(4) . . ?
C14A C13A C12A 120.4(4) . . ?
C15A C14A C13A 119.5(4) . . ?
C14A C15A C16A 120.1(4) . . ?
C15A C16A C11A 121.5(4) . . ?
N1A C17A C10A 106.9(3) . . ?
N1A C17A C18A 107.7(3) . . ?
C10A C17A C18A 112.6(3) . . ?
C19A C18A C17A 110.1(3) . . ?
C19A C18A C25A 111.8(3) . . ?
C17A C18A C25A 110.2(3) . . ?
C24A C19A C20A 118.1(4) . . ?
C24A C19A C18A 121.1(3) . . ?
C20A C19A C18A 120.8(4) . . ?
C19A C20A C21A 120.7(4) . . ?
C22A C21A C20A 120.2(4) . . ?
C21A C22A C23A 119.9(4) . . ?
C22A C23A C24A 120.0(4) . . ?
C19A C24A C23A 121.1(4) . . ?
C30A C25A C26A 110.8(3) . . ?
C30A C25A C18A 111.7(3) . . ?
C26A C25A C18A 110.6(3) . . ?
C27A C26A C25A 111.5(3) . . ?
C28A C27A C26A 111.1(3) . . ?
C27A C28A C29A 111.4(3) . . ?
C28A C29A C30A 112.4(3) . . ?
O3A C30A C25A 105.7(3) . . ?
O3A C30A C29A 110.2(3) . . ?
C25A C30A C29A 109.6(3) . . ?
O3A C30A C9A 109.6(3) . . ?
C25A C30A C9A 110.6(3) . . ?
C29A C30A C9A 111.0(3) . . ?
O4B N1B O5B 123.9(3) . . ?
O4B N1B C17B 118.3(3) . . ?
O5B N1B C17B 117.8(3) . . ?
O1B C1B C2B 125.3(3) . . ?
O1B C1B C9B 126.2(3) . . ?
C2B C1B C9B 108.5(3) . . ?
C3B C2B C7B 121.7(3) . . ?
C3B C2B C1B 128.8(3) . . ?
C7B C2B C1B 109.5(3) . . ?
C4B C3B C2B 117.3(4) . . ?
C3B C4B C5B 121.8(4) . . ?
C6B C5B C4B 120.9(3) . . ?
C5B C6B C7B 117.8(4) . . ?
C2B C7B C6B 120.7(3) . . ?
C2B C7B C8B 110.2(3) . . ?
C6B C7B C8B 129.1(4) . . ?
O2B C8B C7B 125.7(3) . . ?
O2B C8B C9B 125.3(3) . . ?
C7B C8B C9B 109.1(3) . . ?
C8B C9B C1B 102.7(3) . . ?
C8B C9B C30B 110.2(3) . . ?
C1B C9B C30B 113.1(3) . . ?
C8B C9B C10B 109.1(3) . . ?
C1B C9B C10B 111.5(3) . . ?
C30B C9B C10B 109.9(3) . . ?
C11B C10B C17B 113.5(3) . . ?
C11B C10B C9B 111.6(3) . . ?
C17B C10B C9B 109.0(3) . . ?
C12B C11B C16B 118.9(3) . . ?
C12B C11B C10B 123.2(3) . . ?
C16B C11B C10B 117.9(3) . . ?
C11B C12B C13B 120.8(4) . . ?
C14B C13B C12B 119.6(4) . . ?
C15B C14B C13B 119.8(4) . . ?
C14B C15B C16B 120.0(4) . . ?
C11B C16B C15B 121.0(4) . . ?
N1B C17B C10B 107.5(3) . . ?
N1B C17B C18B 108.3(3) . . ?
C10B C17B C18B 112.7(3) . . ?
C19B C18B C17B 110.4(3) . . ?
C19B C18B C25B 113.0(3) . . ?
C17B C18B C25B 109.2(3) . . ?
C20B C19B C24B 118.3(3) . . ?
C20B C19B C18B 121.5(3) . . ?
C24B C19B C18B 120.2(3) . . ?
C21B C20B C19B 121.3(4) . . ?
C20B C21B C22B 119.7(4) . . ?
C23B C22B C21B 119.9(4) . . ?
C22B C23B C24B 120.4(4) . . ?
C23B C24B C19B 120.3(4) . . ?
C26B C25B C18B 111.1(3) . . ?
C26B C25B C30B 109.9(3) . . ?
C18B C25B C30B 110.8(3) . . ?
C25B C26B C27B 112.2(3) . . ?
C28B C27B C26B 111.1(3) . . ?
C29B C28B C27B 111.0(3) . . ?
C28B C29B C30B 111.8(3) . . ?
O3B C30B C29B 110.6(3) . . ?
O3B C30B C25B 105.4(3) . . ?
C29B C30B C25B 110.3(3) . . ?
O3B C30B C9B 109.3(3) . . ?
C29B C30B C9B 110.9(3) . . ?
C25B C30B C9B 110.3(3) . . ?

loop_
_geom_bond_atom_site_label_1
_geom_bond_atom_site_label_2
_geom_bond_distance
_geom_bond_site_symmetry_2
_geom_bond_publ_flag
O1A C1A 1.222(4) . ?
O2A C8A 1.219(4) . ?
O3A C30A 1.426(4) . ?
O4A N1A 1.228(4) . ?
O5A N1A 1.228(4) . ?
N1A C17A 1.523(4) . ?
C1A C2A 1.489(5) . ?
C1A C9A 1.537(5) . ?
C2A C3A 1.381(5) . ?
C2A C7A 1.390(5) . ?
C3A C4A 1.390(5) . ?
C4A C5A 1.387(5) . ?
C5A C6A 1.385(5) . ?
C6A C7A 1.398(5) . ?
C7A C8A 1.479(5) . ?
C8A C9A 1.539(5) . ?
C9A C10A 1.554(4) . ?
C9A C30A 1.567(5) . ?
C10A C11A 1.523(5) . ?
C10A C17A 1.531(5) . ?
C11A C16A 1.381(5) . ?
C11A C12A 1.390(5) . ?
C12A C13A 1.396(5) . ?
C13A C14A 1.380(5) . ?
C14A C15A 1.375(6) . ?
C15A C16A 1.380(5) . ?
C17A C18A 1.542(5) . ?
C18A C19A 1.525(5) . ?
C18A C25A 1.550(5) . ?
C19A C24A 1.384(5) . ?
C19A C20A 1.387(5) . ?
C20A C21A 1.396(5) . ?
C21A C22A 1.367(6) . ?
C22A C23A 1.376(6) . ?
C23A C24A 1.387(5) . ?
C25A C30A 1.533(5) . ?
C25A C26A 1.538(5) . ?
C26A C27A 1.535(5) . ?
C27A C28A 1.526(5) . ?
C28A C29A 1.527(5) . ?
C29A C30A 1.535(5) . ?
O1B C1B 1.219(4) . ?
O2B C8B 1.220(4) . ?
O3B C30B 1.428(4) . ?
O4B N1B 1.220(4) . ?
O5B N1B 1.223(4) . ?
N1B C17B 1.524(4) . ?
C1B C2B 1.487(5) . ?
C1B C9B 1.539(5) . ?
C2B C3B 1.388(5) . ?
C2B C7B 1.392(5) . ?
C3B C4B 1.385(5) . ?
C4B C5B 1.393(5) . ?
C5B C6B 1.386(5) . ?
C6B C7B 1.398(5) . ?
C7B C8B 1.471(5) . ?
C8B C9B 1.530(5) . ?
C9B C30B 1.570(5) . ?
C9B C10B 1.570(5) . ?
C10B C11B 1.531(5) . ?
C10B C17B 1.531(5) . ?
C11B C12B 1.378(5) . ?
C11B C16B 1.384(5) . ?
C12B C13B 1.399(5) . ?
C13B C14B 1.385(5) . ?
C14B C15B 1.381(6) . ?
C15B C16B 1.386(5) . ?
C17B C18B 1.539(5) . ?
C18B C19B 1.511(5) . ?
C18B C25B 1.541(5) . ?
C19B C20B 1.389(5) . ?
C19B C24B 1.399(5) . ?
C20B C21B 1.383(5) . ?
C21B C22B 1.392(5) . ?
C22B C23B 1.374(6) . ?
C23B C24B 1.394(5) . ?
C25B C26B 1.530(5) . ?
C25B C30B 1.548(5) . ?
C26B C27B 1.531(5) . ?
C27B C28B 1.521(5) . ?
C28B C29B 1.520(5) . ?
C29B C30B 1.528(5) . ?
